data_7008786
loop_
_publ_author_name
'Chang, Xiaohong'
'Lee, Kyung-Eun'
'Il Jeon, Sang'
'Kim, Yong-Joo'
'Lee, H.-K.'
'Lee, Soon W.'

_publ_section_title
;
 Bis(isothiocyanato)bis(phosphine) complexes of group 10 metals:
 reactivity toward organic isocyanides
;
_journal_issue 23
_journal_name_full 'Dalton Transactions'
_journal_page_first 3722
_journal_paper_doi 10.1039/b508134c
_journal_year 2005
_chemical_formula_sum 'C38 H71 Cl2 N7 Ni2 P2 S4'
_chemical_formula_weight 1004.52
_chemical_name_systematic
;
?
;
_space_group_IT_number 2
_symmetry_cell_setting triclinic
_symmetry_space_group_name_Hall '-P 1'
_symmetry_space_group_name_H-M 'P -1'
_atom_sites_solution_hydrogens geom
_atom_sites_solution_primary direct
_atom_sites_solution_secondary difmap
_audit_creation_method SHELXL-97
_cell_angle_alpha 81.160(19)
_cell_angle_beta 82.24(2)
_cell_angle_gamma 67.39(2)
_cell_formula_units_Z 2
_cell_length_a 13.104(4)
_cell_length_b 13.141(4)
_cell_length_c 17.539(3)
_cell_measurement_reflns_used 32
_cell_measurement_temperature 293(2)
_cell_measurement_theta_max 12.49
_cell_measurement_theta_min 2.35
_cell_volume 2745.4(13)
_computing_cell_refinement 'Siemens XSCANS'
_computing_data_collection 'Siemens XSCANS'
_computing_data_reduction 'Siemens SHELXTL'
_computing_molecular_graphics 'Siemens SHELXTL'
_computing_publication_material 'Siemens SHELXTL'
_computing_structure_refinement 'SHELXL-97 (Sheldrick, 1997)'
_computing_structure_solution 'SHELXS-97 (Sheldrick, 1990)'
_diffrn_ambient_temperature 293(2)
_diffrn_measured_fraction_theta_full 0.992
_diffrn_measured_fraction_theta_max 0.992
_diffrn_measurement_device 'Siemens P4'
_diffrn_measurement_method '\w scans'
_diffrn_radiation_monochromator graphite
_diffrn_radiation_source 'sealed tube'
_diffrn_radiation_type MoK\a
_diffrn_radiation_wavelength 0.71073
_diffrn_reflns_av_R_equivalents 0.0468
_diffrn_reflns_av_sigmaI/netI 0.1001
_diffrn_reflns_limit_h_max 15
_diffrn_reflns_limit_h_min 0
_diffrn_reflns_limit_k_max 15
_diffrn_reflns_limit_k_min -14
_diffrn_reflns_limit_l_max 20
_diffrn_reflns_limit_l_min -20
_diffrn_reflns_number 10037
_diffrn_reflns_theta_full 25.00
_diffrn_reflns_theta_max 25.00
_diffrn_reflns_theta_min 1.89
_diffrn_standards_interval_count 97
_diffrn_standards_number 3
_exptl_absorpt_coefficient_mu 1.024
_exptl_absorpt_correction_T_max 0.7435
_exptl_absorpt_correction_T_min 0.3056
_exptl_absorpt_correction_type empirical
_exptl_crystal_colour 'ORANGE '
_exptl_crystal_density_diffrn 1.215
_exptl_crystal_density_method 'not measured'
_exptl_crystal_description 'BLOCK '
_exptl_crystal_F_000 1064
_exptl_crystal_size_max 0.20
_exptl_crystal_size_mid 0.18
_exptl_crystal_size_min 0.16
_refine_diff_density_max 0.915
_refine_diff_density_min -0.709
_refine_diff_density_rms 0.091
_refine_ls_extinction_method none
_refine_ls_goodness_of_fit_ref 1.031
_refine_ls_hydrogen_treatment mixed
_refine_ls_matrix_type full
_refine_ls_number_parameters 481
_refine_ls_number_reflns 9585
_refine_ls_number_restraints 0
_refine_ls_restrained_S_all 1.031
_refine_ls_R_factor_all 0.1797
_refine_ls_R_factor_gt 0.0940
_refine_ls_shift/su_max 0.001
_refine_ls_shift/su_mean 0.000
_refine_ls_structure_factor_coef Fsqd
_refine_ls_weighting_details 'calc w=1/[\s^2^(Fo^2^)+(0.1432P)^2^+3.9486P] where P=(Fo^2^+2Fc^2^)/3'
_refine_ls_weighting_scheme calc
_refine_ls_wR_factor_gt 0.2354
_refine_ls_wR_factor_ref 0.2974
_reflns_number_gt 4834
_reflns_number_total 9585
_reflns_threshold_expression >2sigma(I)
_cod_data_source_file b508134c.txt
_cod_data_source_block dimer
_cod_depositor_comments
;
The following automatic conversions were performed:
'_symmetry_cell_setting' value 'Triclinic' changed to 'triclinic'
according to '/home/saulius/struct/CIF-dictionaries/cif_core.dic'
dictionary named 'cif_core.dic' version 2.4.1 from 2010-06-29.

Automatic conversion script
Id: cif_fix_enum 1527 2010-12-29 10:47:43Z saulius 
;
_cod_original_cell_volume 2745.5(12)
_cod_original_sg_symbol_H-M 'P-1 '
_cod_database_code 7008786

loop_
_symmetry_equiv_pos_as_xyz
'x, y, z'
'-x, -y, -z'

loop_
_atom_site_label
_atom_site_type_symbol
_atom_site_fract_x
_atom_site_fract_y
_atom_site_fract_z
_atom_site_U_iso_or_equiv
_atom_site_adp_type
_atom_site_occupancy
_atom_site_symmetry_multiplicity
_atom_site_calc_flag
_atom_site_refinement_flags
_atom_site_disorder_assembly
_atom_site_disorder_group
Ni1 Ni 0.31665(8) 0.67821(8) 0.24885(6) 0.0494(3) Uani 1 1 d . . .
Ni2 Ni 0.64114(11) 0.96823(11) 0.35920(7) 0.0760(4) Uani 1 1 d . . .
S1 S 0.6680(4) 1.0481(5) 0.4663(2) 0.194(3) Uani 1 1 d . . .
S2 S 0.9333(3) 1.0749(3) 0.2272(3) 0.1385(16) Uani 1 1 d . . .
S3 S 0.4086(3) 1.1552(3) 0.1563(3) 0.1332(14) Uani 1 1 d . . .
S4 S 0.8399(3) 0.5864(3) 0.3377(3) 0.1489(17) Uani 1 1 d . . .
P1 P 0.2246(2) 0.5789(2) 0.21944(14) 0.0649(6) Uani 1 1 d . . .
P2 P 0.40858(19) 0.77635(18) 0.27863(12) 0.0566(6) Uani 1 1 d . . .
N1 N 0.5280(6) 0.4754(6) 0.2497(4) 0.0656(19) Uani 1 1 d . . .
N2 N 0.2654(6) 0.8299(6) 0.0995(4) 0.0676(19) Uani 1 1 d . . .
N3 N 0.1592(6) 0.7314(6) 0.3932(4) 0.0683(19) Uani 1 1 d . . .
N4 N 0.5095(10) 0.9468(12) 0.4242(6) 0.155(6) Uani 1 1 d . . .
N5 N 0.7682(7) 1.0083(7) 0.3077(5) 0.084(2) Uani 1 1 d . . .
N6 N 0.5525(9) 1.0331(8) 0.2684(6) 0.101(3) Uani 1 1 d . . .
N7 N 0.7179(8) 0.8086(8) 0.3467(6) 0.096(3) Uani 1 1 d . . .
C1 C 0.4476(8) 0.5527(7) 0.2504(5) 0.058(2) Uani 1 1 d . . .
C2 C 0.6278(8) 0.3737(8) 0.2506(6) 0.076(3) Uani 1 1 d . . .
C3 C 0.7044(16) 0.3974(17) 0.1879(17) 0.32(2) Uani 1 1 d . . .
H3A H 0.6713 0.4142 0.1396 0.480 Uiso 1 1 calc R . .
H3B H 0.7723 0.3339 0.1852 0.480 Uiso 1 1 calc R . .
H3C H 0.7197 0.4598 0.1978 0.480 Uiso 1 1 calc R . .
C4 C 0.6729(18) 0.3435(17) 0.3192(10) 0.304(19) Uani 1 1 d . . .
H4A H 0.6752 0.4074 0.3379 0.457 Uiso 1 1 calc R . .
H4B H 0.7468 0.2895 0.3127 0.457 Uiso 1 1 calc R . .
H4C H 0.6287 0.3121 0.3559 0.457 Uiso 1 1 calc R . .
C5 C 0.6054(15) 0.2898(12) 0.2217(19) 0.32(2) Uani 1 1 d . . .
H5A H 0.5604 0.3220 0.1789 0.486 Uiso 1 1 calc R . .
H5B H 0.5667 0.2568 0.2619 0.486 Uiso 1 1 calc R . .
H5C H 0.6740 0.2340 0.2048 0.486 Uiso 1 1 calc R . .
C6 C 0.2834(7) 0.7728(7) 0.1562(5) 0.056(2) Uani 1 1 d . . .
C7 C 0.2396(10) 0.9042(9) 0.0280(6) 0.086(3) Uani 1 1 d . . .
C8 C 0.163(2) 0.8748(19) -0.0089(11) 0.276(16) Uani 1 1 d . . .
H8A H 0.0975 0.8822 0.0257 0.414 Uiso 1 1 calc R . .
H8B H 0.1978 0.7996 -0.0208 0.414 Uiso 1 1 calc R . .
H8C H 0.1423 0.9234 -0.0557 0.414 Uiso 1 1 calc R . .
C9 C 0.183(2) 1.0179(13) 0.0472(9) 0.250(14) Uani 1 1 d . . .
H9A H 0.1168 1.0233 0.0804 0.375 Uiso 1 1 calc R . .
H9B H 0.1635 1.0672 0.0006 0.375 Uiso 1 1 calc R . .
H9C H 0.2311 1.0378 0.0734 0.375 Uiso 1 1 calc R . .
C10 C 0.3380(16) 0.893(2) -0.0190(12) 0.35(2) Uani 1 1 d . . .
H10A H 0.3732 0.8182 -0.0318 0.520 Uiso 1 1 calc R . .
H10B H 0.3870 0.9103 0.0082 0.520 Uiso 1 1 calc R . .
H10C H 0.3211 0.9430 -0.0657 0.520 Uiso 1 1 calc R . .
C11 C 0.2205(7) 0.7116(7) 0.3384(5) 0.056(2) Uani 1 1 d . . .
C12 C 0.0794(8) 0.7609(10) 0.4605(5) 0.077(3) Uani 1 1 d . . .
C13 C 0.078(3) 0.650(2) 0.4995(15) 0.36(2) Uani 1 1 d . . .
H13A H 0.1506 0.6029 0.5138 0.542 Uiso 1 1 calc R . .
H13B H 0.0544 0.6154 0.4645 0.542 Uiso 1 1 calc R . .
H13C H 0.0268 0.6616 0.5451 0.542 Uiso 1 1 calc R . .
C14 C -0.0187(14) 0.834(2) 0.4389(9) 0.33(2) Uani 1 1 d . . .
H14A H -0.0427 0.8059 0.4001 0.495 Uiso 1 1 calc R . .
H14B H -0.0115 0.9031 0.4181 0.495 Uiso 1 1 calc R . .
H14C H -0.0723 0.8454 0.4830 0.495 Uiso 1 1 calc R . .
C15 C 0.1280(17) 0.790(3) 0.5150(11) 0.31(2) Uani 1 1 d . . .
H15A H 0.1999 0.7334 0.5231 0.470 Uiso 1 1 calc R . .
H15B H 0.0822 0.7962 0.5630 0.470 Uiso 1 1 calc R . .
H15C H 0.1357 0.8593 0.4968 0.470 Uiso 1 1 calc R . .
C16 C 0.0932(10) 0.6618(10) 0.1761(9) 0.121(5) Uani 1 1 d . . .
H16A H 0.1124 0.6853 0.1228 0.145 Uiso 1 1 calc R . .
H16B H 0.0555 0.6116 0.1744 0.145 Uiso 1 1 calc R . .
C17 C 0.0166(11) 0.7536(11) 0.2063(8) 0.116(4) Uani 1 1 d . . .
H17A H 0.0494 0.8091 0.2023 0.139 Uiso 1 1 calc R . .
H17B H 0.0007 0.7336 0.2609 0.139 Uiso 1 1 calc R . .
C18 C -0.0925(10) 0.8058(11) 0.1686(7) 0.115(4) Uani 1 1 d . . .
H18A H -0.1407 0.8690 0.1940 0.173 Uiso 1 1 calc R . .
H18B H -0.1272 0.7525 0.1732 0.173 Uiso 1 1 calc R . .
H18C H -0.0786 0.8288 0.1149 0.173 Uiso 1 1 calc R . .
C19 C 0.2946(11) 0.4872(11) 0.1471(7) 0.109(4) Uani 1 1 d . . .
H19A H 0.3538 0.4254 0.1713 0.131 Uiso 1 1 calc R . .
H19B H 0.2423 0.4575 0.1347 0.131 Uiso 1 1 calc R . .
C20 C 0.3411(14) 0.5232(12) 0.0766(7) 0.136(5) Uani 1 1 d . . .
H20A H 0.3990 0.5466 0.0872 0.163 Uiso 1 1 calc R . .
H20B H 0.2843 0.5875 0.0524 0.163 Uiso 1 1 calc R . .
C21 C 0.3900(17) 0.4367(13) 0.0196(8) 0.186(8) Uani 1 1 d . . .
H21A H 0.4191 0.4682 -0.0272 0.279 Uiso 1 1 calc R . .
H21B H 0.3332 0.4136 0.0079 0.279 Uiso 1 1 calc R . .
H21C H 0.4485 0.3738 0.0421 0.279 Uiso 1 1 calc R . .
C22 C 0.1887(12) 0.4897(12) 0.2966(8) 0.125(5) Uani 1 1 d . . .
H22A H 0.1306 0.5367 0.3304 0.150 Uiso 1 1 calc R . .
H22B H 0.1563 0.4473 0.2741 0.150 Uiso 1 1 calc R . .
C23 C 0.2713(12) 0.4129(12) 0.3444(8) 0.128(5) Uani 1 1 d . . .
H23A H 0.2989 0.4546 0.3717 0.154 Uiso 1 1 calc R . .
H23B H 0.3328 0.3691 0.3111 0.154 Uiso 1 1 calc R . .
C24 C 0.2347(14) 0.3350(12) 0.4029(8) 0.146(6) Uani 1 1 d . . .
H24A H 0.2965 0.2853 0.4306 0.218 Uiso 1 1 calc R . .
H24B H 0.2069 0.2930 0.3768 0.218 Uiso 1 1 calc R . .
H24C H 0.1771 0.3767 0.4386 0.218 Uiso 1 1 calc R . .
C25 C 0.5017(11) 0.7088(10) 0.3518(7) 0.109(4) Uani 1 1 d . . .
H25A H 0.5651 0.6526 0.3279 0.131 Uiso 1 1 calc R . .
H25B H 0.5283 0.7635 0.3640 0.131 Uiso 1 1 calc R . .
C26 C 0.4727(12) 0.6578(11) 0.4225(7) 0.118(4) Uani 1 1 d . . .
H26A H 0.4547 0.5965 0.4119 0.141 Uiso 1 1 calc R . .
H26B H 0.4053 0.7107 0.4453 0.141 Uiso 1 1 calc R . .
C27 C 0.5550(10) 0.6141(11) 0.4819(6) 0.111(4) Uani 1 1 d . . .
H27A H 0.5245 0.5813 0.5273 0.167 Uiso 1 1 calc R . .
H27B H 0.5718 0.6739 0.4951 0.167 Uiso 1 1 calc R . .
H27C H 0.6215 0.5592 0.4615 0.167 Uiso 1 1 calc R . .
C28 C 0.4988(11) 0.8132(12) 0.1999(7) 0.123(5) Uani 1 1 d . . .
H28A H 0.4508 0.8749 0.1674 0.147 Uiso 1 1 calc R . .
H28B H 0.5436 0.8420 0.2233 0.147 Uiso 1 1 calc R . .
C29 C 0.5706(10) 0.7398(11) 0.1505(7) 0.111(4) Uani 1 1 d . . .
H29A H 0.5271 0.7156 0.1221 0.133 Uiso 1 1 calc R . .
H29B H 0.6170 0.6750 0.1816 0.133 Uiso 1 1 calc R . .
C30 C 0.6448(11) 0.7821(13) 0.0933(7) 0.129(5) Uani 1 1 d . . .
H30A H 0.6926 0.7238 0.0633 0.194 Uiso 1 1 calc R . .
H30B H 0.6888 0.8063 0.1203 0.194 Uiso 1 1 calc R . .
H30C H 0.6004 0.8432 0.0595 0.194 Uiso 1 1 calc R . .
C31 C 0.3249(10) 0.9078(10) 0.3128(10) 0.133(6) Uani 1 1 d . . .
H31A H 0.3049 0.8919 0.3674 0.160 Uiso 1 1 calc R . .
H31B H 0.3738 0.9483 0.3102 0.160 Uiso 1 1 calc R . .
C32 C 0.2264(10) 0.9837(9) 0.2812(8) 0.109(4) Uani 1 1 d . . .
H32A H 0.1733 0.9475 0.2870 0.131 Uiso 1 1 calc R . .
H32B H 0.2433 0.9996 0.2261 0.131 Uiso 1 1 calc R . .
C33 C 0.1725(11) 1.0905(9) 0.3147(8) 0.123(5) Uani 1 1 d . . .
H33A H 0.1081 1.1361 0.2880 0.185 Uiso 1 1 calc R . .
H33B H 0.2236 1.1279 0.3092 0.185 Uiso 1 1 calc R . .
H33C H 0.1507 1.0768 0.3686 0.185 Uiso 1 1 calc R . .
C34 C 0.5630(14) 1.0502(16) 0.5303(8) 0.166(8) Uani 1 1 d . . .
C35 C 0.8373(9) 1.0353(9) 0.2755(6) 0.085(3) Uani 1 1 d . . .
C36 C 0.4937(10) 1.0840(10) 0.2224(8) 0.092(3) Uani 1 1 d . . .
C37 C 0.7684(10) 0.7149(12) 0.3439(7) 0.098(3) Uani 1 1 d . . .
Cl1 Cl 0.0000(12) 0.3927(11) 0.1804(8) 0.424(7) Uiso 1 1 d . . .
Cl2 Cl -0.0009(14) 0.3366(13) 0.0451(10) 0.507(9) Uiso 1 1 d . . .
C38 C 0.107(2) 0.300(2) 0.1114(15) 0.255(12) Uiso 1 1 d . . .
H38A H 0.1666 0.3253 0.0913 0.306 Uiso 1 1 calc R . .
H38B H 0.1349 0.2224 0.1315 0.306 Uiso 1 1 calc R . .

loop_
_atom_site_aniso_label
_atom_site_aniso_U_11
_atom_site_aniso_U_22
_atom_site_aniso_U_33
_atom_site_aniso_U_23
_atom_site_aniso_U_13
_atom_site_aniso_U_12
Ni1 0.0493(6) 0.0543(6) 0.0485(6) -0.0091(4) -0.0053(4) -0.0217(5)
Ni2 0.0802(9) 0.0923(9) 0.0735(8) -0.0275(7) 0.0094(7) -0.0502(8)
S1 0.201(4) 0.376(8) 0.135(3) -0.158(4) 0.090(3) -0.235(5)
S2 0.071(2) 0.128(3) 0.205(4) 0.018(3) 0.015(2) -0.047(2)
S3 0.127(3) 0.119(3) 0.155(3) 0.028(2) -0.044(3) -0.054(2)
S4 0.106(3) 0.090(2) 0.241(5) -0.011(3) -0.007(3) -0.031(2)
P1 0.0661(15) 0.0687(15) 0.0704(15) -0.0125(12) -0.0097(12) -0.0337(13)
P2 0.0576(14) 0.0618(13) 0.0578(13) -0.0139(10) -0.0042(11) -0.0277(11)
N1 0.060(5) 0.060(5) 0.076(5) -0.016(4) -0.009(4) -0.018(4)
N2 0.061(5) 0.077(5) 0.064(5) 0.000(4) -0.011(4) -0.025(4)
N3 0.055(5) 0.085(5) 0.063(5) -0.006(4) -0.001(4) -0.025(4)
N4 0.167(11) 0.280(15) 0.114(8) -0.121(9) 0.069(8) -0.178(12)
N5 0.089(6) 0.086(6) 0.086(6) -0.015(5) 0.008(5) -0.044(5)
N6 0.105(8) 0.098(7) 0.116(8) 0.007(6) -0.029(6) -0.057(6)
N7 0.101(7) 0.080(6) 0.115(7) -0.006(6) 0.006(6) -0.049(6)
C1 0.066(6) 0.058(5) 0.060(5) -0.010(4) -0.009(4) -0.031(5)
C2 0.065(6) 0.072(6) 0.075(6) -0.020(5) -0.015(5) -0.001(5)
C3 0.151(18) 0.17(2) 0.45(4) 0.05(2) 0.13(2) 0.069(15)
C4 0.30(3) 0.26(2) 0.143(15) -0.103(15) -0.131(17) 0.20(2)
C5 0.168(17) 0.082(10) 0.72(6) -0.18(2) -0.22(3) 0.065(11)
C6 0.046(5) 0.072(6) 0.050(5) -0.015(4) 0.001(4) -0.022(4)
C7 0.092(8) 0.097(8) 0.054(6) 0.016(5) -0.010(6) -0.024(6)
C8 0.46(4) 0.32(3) 0.166(17) 0.158(19) -0.22(2) -0.28(3)
C9 0.44(4) 0.094(11) 0.118(13) 0.022(10) -0.081(18) 0.014(17)
C10 0.148(17) 0.46(4) 0.20(2) 0.23(3) 0.044(16) 0.02(2)
C11 0.043(5) 0.067(5) 0.059(5) -0.009(4) -0.008(4) -0.021(4)
C12 0.055(6) 0.114(8) 0.051(5) -0.008(5) 0.013(5) -0.024(6)
C13 0.43(5) 0.32(4) 0.21(3) -0.01(2) 0.24(3) -0.11(3)
C14 0.110(13) 0.55(5) 0.085(11) -0.014(18) 0.024(10) 0.12(2)
C15 0.19(2) 0.70(6) 0.144(16) -0.25(3) 0.087(15) -0.22(3)
C16 0.097(9) 0.100(9) 0.186(14) -0.048(9) -0.029(9) -0.040(8)
C17 0.103(10) 0.100(9) 0.150(12) -0.016(8) -0.043(9) -0.032(8)
C18 0.088(9) 0.149(12) 0.110(9) -0.021(8) -0.028(7) -0.036(8)
C19 0.116(10) 0.138(11) 0.108(9) -0.053(8) -0.011(8) -0.071(9)
C20 0.195(16) 0.131(11) 0.087(9) -0.030(8) 0.018(10) -0.071(11)
C21 0.30(2) 0.148(14) 0.089(10) -0.052(9) 0.021(13) -0.061(16)
C22 0.151(13) 0.146(12) 0.118(10) 0.018(9) -0.043(9) -0.103(11)
C23 0.143(12) 0.135(11) 0.128(11) 0.034(9) -0.054(10) -0.080(10)
C24 0.194(16) 0.137(12) 0.134(12) 0.043(10) -0.033(11) -0.109(12)
C25 0.145(11) 0.113(9) 0.103(9) 0.031(7) -0.079(8) -0.079(9)
C26 0.150(12) 0.131(11) 0.097(9) 0.018(8) -0.060(9) -0.075(10)
C27 0.118(10) 0.155(12) 0.082(7) 0.016(7) -0.037(7) -0.074(9)
C28 0.135(11) 0.183(14) 0.103(9) -0.053(9) 0.038(8) -0.118(11)
C29 0.107(9) 0.142(11) 0.104(9) -0.049(8) 0.038(8) -0.071(9)
C30 0.102(10) 0.193(15) 0.105(9) -0.029(9) 0.030(8) -0.075(10)
C31 0.095(9) 0.084(8) 0.242(17) -0.079(10) -0.030(10) -0.030(7)
C32 0.096(9) 0.087(8) 0.141(11) -0.037(8) -0.009(8) -0.021(7)
C33 0.128(11) 0.070(7) 0.164(12) -0.044(8) -0.013(10) -0.017(7)
C34 0.191(15) 0.32(2) 0.104(10) -0.134(13) 0.072(10) -0.204(17)
C35 0.076(7) 0.081(7) 0.091(8) 0.008(6) -0.006(6) -0.028(6)
C36 0.094(9) 0.088(8) 0.115(10) -0.021(7) 0.001(7) -0.058(7)
C37 0.080(8) 0.112(10) 0.114(9) -0.002(8) -0.009(7) -0.053(8)

loop_
_atom_type_symbol
_atom_type_description
_atom_type_scat_dispersion_real
_atom_type_scat_dispersion_imag
_atom_type_scat_source
C C 0.0033 0.0016 'International Tables Vol C Tables 4.2.6.8 and 6.1.1.4'
H H 0.0000 0.0000 'International Tables Vol C Tables 4.2.6.8 and 6.1.1.4'
N N 0.0061 0.0033 'International Tables Vol C Tables 4.2.6.8 and 6.1.1.4'
P P 0.1023 0.0942 'International Tables Vol C Tables 4.2.6.8 and 6.1.1.4'
S S 0.1246 0.1234 'International Tables Vol C Tables 4.2.6.8 and 6.1.1.4'
Ni Ni 0.3393 1.1124 'International Tables Vol C Tables 4.2.6.8 and 6.1.1.4'
Cl Cl 0.1484 0.1585 'International Tables Vol C Tables 4.2.6.8 and 6.1.1.4'

loop_
_geom_angle_atom_site_label_1
_geom_angle_atom_site_label_2
_geom_angle_atom_site_label_3
_geom_angle
_geom_angle_site_symmetry_1
_geom_angle_site_symmetry_3
_geom_angle_publ_flag
C1 Ni1 C11 120.9(4) . . ?
C1 Ni1 C6 119.1(4) . . ?
C11 Ni1 C6 120.0(3) . . ?
C1 Ni1 P2 89.4(2) . . ?
C11 Ni1 P2 90.5(2) . . ?
C6 Ni1 P2 89.0(3) . . ?
C1 Ni1 P1 90.4(2) . . ?
C11 Ni1 P1 89.4(2) . . ?
C6 Ni1 P1 91.3(3) . . ?
P2 Ni1 P1 179.69(11) . . ?
N7 Ni2 N6 105.3(4) . . ?
N7 Ni2 N5 93.9(4) . . ?
N6 Ni2 N5 92.9(4) . . ?
N7 Ni2 N4 93.8(5) . . ?
N6 Ni2 N4 91.2(5) . . ?
N5 Ni2 N4 170.0(4) . . ?
N7 Ni2 S1 122.1(3) . . ?
N6 Ni2 S1 132.6(3) . . ?
N5 Ni2 S1 83.2(3) . . ?
N4 Ni2 S1 87.3(3) . . ?
C34 S1 Ni2 104.5(4) . . ?
C22 P1 C19 102.8(7) . . ?
C22 P1 C16 104.4(6) . . ?
C19 P1 C16 100.8(6) . . ?
C22 P1 Ni1 116.9(4) . . ?
C19 P1 Ni1 115.3(4) . . ?
C16 P1 Ni1 114.6(4) . . ?
C25 P2 C31 103.5(7) . . ?
C25 P2 C28 102.0(6) . . ?
C31 P2 C28 102.8(7) . . ?
C25 P2 Ni1 114.9(4) . . ?
C31 P2 Ni1 116.0(4) . . ?
C28 P2 Ni1 115.7(4) . . ?
C1 N1 C2 177.5(9) . . ?
C6 N2 C7 178.5(10) . . ?
C11 N3 C12 177.5(9) . . ?
C34 N4 Ni2 166.1(9) 2_676 . ?
C35 N5 Ni2 176.3(9) . . ?
C36 N6 Ni2 169.6(11) . . ?
C37 N7 Ni2 174.3(11) . . ?
N1 C1 Ni1 178.5(8) . . ?
C4 C2 C5 115.1(17) . . ?
C4 C2 C3 111.9(18) . . ?
C5 C2 C3 101.2(17) . . ?
C4 C2 N1 113.3(9) . . ?
C5 C2 N1 109.3(9) . . ?
C3 C2 N1 104.9(10) . . ?
N2 C6 Ni1 178.6(8) . . ?
C10 C7 N2 109.5(10) . . ?
C10 C7 C9 110.8(17) . . ?
N2 C7 C9 108.8(9) . . ?
C10 C7 C8 112.4(17) . . ?
N2 C7 C8 107.1(10) . . ?
C9 C7 C8 108.1(16) . . ?
N3 C11 Ni1 178.4(7) . . ?
C14 C12 C15 117.2(19) . . ?
C14 C12 N3 110.8(9) . . ?
C15 C12 N3 108.5(10) . . ?
C14 C12 C13 115(2) . . ?
C15 C12 C13 100.6(17) . . ?
N3 C12 C13 103.7(11) . . ?
C17 C16 P1 122.5(10) . . ?
C16 C17 C18 115.8(12) . . ?
C20 C19 P1 121.8(10) . . ?
C19 C20 C21 114.8(12) . . ?
C23 C22 P1 120.3(10) . . ?
C22 C23 C24 116.0(12) . . ?
C26 C25 P2 123.6(10) . . ?
C25 C26 C27 118.2(11) . . ?
C29 C28 P2 123.9(10) . . ?
C28 C29 C30 116.6(11) . . ?
C32 C31 P2 124.7(10) . . ?
C31 C32 C33 116.6(11) . . ?
N4 C34 S1 178.5(10) 2_676 . ?
N5 C35 S2 178.2(11) . . ?
N6 C36 S3 179.0(11) . . ?
N7 C37 S4 178.4(13) . . ?
Cl2 C38 Cl1 88.6(13) . . ?

loop_
_geom_bond_atom_site_label_1
_geom_bond_atom_site_label_2
_geom_bond_distance
_geom_bond_site_symmetry_2
_geom_bond_publ_flag
Ni1 C1 1.868(10) . ?
Ni1 C11 1.870(9) . ?
Ni1 C6 1.879(9) . ?
Ni1 P2 2.227(2) . ?
Ni1 P1 2.239(2) . ?
Ni2 N7 1.980(10) . ?
Ni2 N6 1.984(11) . ?
Ni2 N5 1.997(9) . ?
Ni2 N4 2.025(10) . ?
Ni2 S1 2.414(3) . ?
S1 C34 1.648(13) . ?
S2 C35 1.629(12) . ?
S3 C36 1.636(14) . ?
S4 C37 1.599(15) . ?
P1 C22 1.786(12) . ?
P1 C19 1.791(11) . ?
P1 C16 1.840(13) . ?
P2 C25 1.779(10) . ?
P2 C31 1.798(11) . ?
P2 C28 1.825(11) . ?
N1 C1 1.148(10) . ?
N1 C2 1.467(11) . ?
N2 C6 1.142(10) . ?
N2 C7 1.457(11) . ?
N3 C11 1.160(10) . ?
N3 C12 1.460(11) . ?
N4 C34 1.147(13) 2_676 ?
N5 C35 1.145(12) . ?
N6 C36 1.139(13) . ?
N7 C37 1.157(14) . ?
C2 C4 1.349(16) . ?
C2 C5 1.420(17) . ?
C2 C3 1.47(2) . ?
C7 C10 1.403(19) . ?
C7 C9 1.460(18) . ?
C7 C8 1.460(19) . ?
C12 C14 1.337(17) . ?
C12 C15 1.388(19) . ?
C12 C13 1.52(3) . ?
C16 C17 1.365(16) . ?
C17 C18 1.521(15) . ?
C19 C20 1.400(16) . ?
C20 C21 1.523(17) . ?
C22 C23 1.428(16) . ?
C23 C24 1.501(15) . ?
C25 C26 1.395(15) . ?
C26 C27 1.490(14) . ?
C28 C29 1.380(15) . ?
C29 C30 1.496(14) . ?
C31 C32 1.415(15) . ?
C32 C33 1.481(14) . ?
C34 N4 1.147(13) 2_676 ?
Cl1 C38 1.89(3) . ?
Cl2 C38 1.82(2) . ?
